data_2240597
loop_
_publ_author_name
'Ahadi, Elaheh'
'Hosseini-Monfared, Hassan'
'Mayer, Peter'

_publ_section_title
;
 Crystal structure of dichloridobis(methyl
 isonicotinate-\k<i>N</i>)copper(II)
;
_journal_coeditor_code CQ2014
_journal_issue 5
_journal_name_full 'Acta Crystallographica Section E'
_journal_page_first m112
_journal_page_last m113
_journal_paper_doi 10.1107/S205698901500729X
_journal_volume 71
_journal_year 2015
_chemical_formula_iupac '[Cu Cl2 (C7 H7 N1 O2)2]'
_chemical_formula_moiety 'C14 H14 Cl2 Cu N2 O4'
_chemical_formula_sum 'C14 H14 Cl2 Cu N2 O4'
_chemical_formula_weight 408.71
_chemical_name_systematic
;
Dichloridobis(methyl isonicotinate-\k<i>N</i>)copper(II)
;
_space_group_crystal_system monoclinic
_space_group_IT_number 14
_space_group_name_Hall '-P 2yn'
_space_group_name_H-M_alt 'P 1 21/n 1'
_symmetry_space_group_name_Hall '-P 2yn'
_symmetry_space_group_name_H-M 'P 1 21/n 1'
_atom_sites_solution_hydrogens geom
_audit_creation_method SHELXL-2014
_cell_angle_alpha 90
_cell_angle_beta 94.036(10)
_cell_angle_gamma 90
_cell_formula_units_Z 2
_cell_length_a 3.7792(4)
_cell_length_b 29.891(4)
_cell_length_c 7.0139(8)
_cell_measurement_reflns_used 1293
_cell_measurement_temperature 173(2)
_cell_measurement_theta_max 26.3153
_cell_measurement_theta_min 4.4753
_cell_volume 790.35(16)
_computing_cell_refinement
;
CrysAlis PRO (Oxford Diffraction, 2011)
;
_computing_data_collection
;
CrysAlis PRO (Oxford Diffraction, 2011)
;
_computing_data_reduction
;
CrysAlis PRO (Oxford Diffraction, 2011)
;
_computing_molecular_graphics
;
ORTEPIII (Burnett & Johnson, 1996)
;
_computing_publication_material
;
PLATON (Spek, 2009)
;
_computing_structure_refinement
;
SHELXL2014 (Sheldrick, 2008, 2015)
;
_computing_structure_solution
;
SIR97 (Altomare <i>et al.</i>,  1999)
;
_diffrn_ambient_temperature 173(2)
_diffrn_detector_area_resol_mean 15.9809
_diffrn_measured_fraction_theta_full 0.995
_diffrn_measured_fraction_theta_max 0.995
_diffrn_measurement_device_type 'Oxford Diffraction Xcalibur 3'
_diffrn_measurement_method '\w scans'
_diffrn_radiation_type MoK\a
_diffrn_radiation_wavelength 0.71073
_diffrn_reflns_av_R_equivalents 0.0338
_diffrn_reflns_limit_h_max 4
_diffrn_reflns_limit_h_min -4
_diffrn_reflns_limit_k_max 37
_diffrn_reflns_limit_k_min -33
_diffrn_reflns_limit_l_max 6
_diffrn_reflns_limit_l_min -8
_diffrn_reflns_number 4265
_diffrn_reflns_theta_full 25.240
_diffrn_reflns_theta_max 26.371
_diffrn_reflns_theta_min 4.484
_exptl_absorpt_coefficient_mu 1.740
_exptl_absorpt_correction_T_max 1.00000
_exptl_absorpt_correction_T_min 0.77455
_exptl_absorpt_correction_type multi-scan
_exptl_absorpt_process_details
;
(CrysAlis PRO; Oxford Diffraction, 2011)
;
_exptl_crystal_colour green
_exptl_crystal_density_diffrn 1.717
_exptl_crystal_description rod
_exptl_crystal_F_000 414
_exptl_crystal_size_max 0.500
_exptl_crystal_size_mid 0.050
_exptl_crystal_size_min 0.040
_refine_diff_density_max 0.533
_refine_diff_density_min -0.692
_refine_ls_extinction_method none
_refine_ls_goodness_of_fit_ref 1.089
_refine_ls_hydrogen_treatment constr
_refine_ls_matrix_type full
_refine_ls_number_parameters 107
_refine_ls_number_reflns 1617
_refine_ls_number_restraints 0
_refine_ls_restrained_S_all 1.089
_refine_ls_R_factor_all 0.0456
_refine_ls_R_factor_gt 0.0362
_refine_ls_shift/su_max 0.000
_refine_ls_shift/su_mean 0.000
_refine_ls_structure_factor_coef Fsqd
_refine_ls_weighting_details 'w=1/[\s^2^(Fo^2^)+(0.0388P)^2^+0.6044P] where P=(Fo^2^+2Fc^2^)/3'
_refine_ls_weighting_scheme calc
_refine_ls_wR_factor_gt 0.0849
_refine_ls_wR_factor_ref 0.0914
_reflns_number_gt 1404
_reflns_number_total 1617
_reflns_threshold_expression I>2\s(I)
_cod_data_source_file cq2014sup1.cf
_cod_data_source_block I
_cod_original_cell_volume 790.36(16)
_cod_database_code 2240597
_shelx_space_group_comment
;
The symmetry employed for this shelxl refinement is uniquely defined
by the following loop, which should always be used as a source of
symmetry information in preference to the above space-group names.
They are only intended as comments.
;
_shelx_estimated_absorpt_t_min 0.477
_shelx_estimated_absorpt_t_max 0.934
_shelxl_version_number 2.014

loop_
_space_group_symop_operation_xyz
'x, y, z'
'-x+1/2, y+1/2, -z+1/2'
'-x, -y, -z'
'x-1/2, -y-1/2, z-1/2'

loop_
_atom_site_type_symbol
_atom_site_label
_atom_site_fract_x
_atom_site_fract_y
_atom_site_fract_z
_atom_site_U_iso_or_equiv
_atom_site_adp_type
_atom_site_calc_flag
_atom_site_occupancy
Cu Cu1 0.5000 0.0000 0.5000 0.01825(17) Uani d 1
Cl Cl1 0.91406(17) 0.03090(2) 0.71647(9) 0.01768(18) Uani d 1
O O2 0.3701(7) 0.17679(8) -0.1593(3) 0.0414(7) Uani d 1
O O1 0.1672(6) 0.20909(6) 0.0994(3) 0.0291(5) Uani d 1
N N1 0.4707(6) 0.05771(7) 0.3486(3) 0.0168(5) Uani d 1
C C1 0.5365(7) 0.05831(9) 0.1633(4) 0.0180(6) Uani d 1
H H1 0.6172 0.0316 0.1070 0.022 Uiso calc 1
C C2 0.4918(7) 0.09617(9) 0.0505(4) 0.0197(6) Uani d 1
H H2 0.5444 0.0955 -0.0800 0.024 Uiso calc 1
C C3 0.3693(7) 0.13491(9) 0.1308(4) 0.0174(6) Uani d 1
C C4 0.3076(8) 0.13494(9) 0.3240(4) 0.0188(6) Uani d 1
H H4 0.2278 0.1613 0.3837 0.023 Uiso calc 1
C C5 0.3647(8) 0.09584(9) 0.4276(4) 0.0202(6) Uani d 1
H H5 0.3272 0.0961 0.5601 0.024 Uiso calc 1
C C6 0.3063(8) 0.17503(10) 0.0051(4) 0.0236(7) Uani d 1
C C7 0.0886(11) 0.24908(11) -0.0132(5) 0.0384(9) Uani d 1
H H7A 0.3090 0.2613 -0.0577 0.058 Uiso calc 1
H H7B -0.0224 0.2714 0.0657 0.058 Uiso calc 1
H H7C -0.0739 0.2416 -0.1236 0.058 Uiso calc 1

loop_
_atom_site_aniso_label
_atom_site_aniso_U_11
_atom_site_aniso_U_22
_atom_site_aniso_U_33
_atom_site_aniso_U_12
_atom_site_aniso_U_13
_atom_site_aniso_U_23
Cu1 0.0235(3) 0.0123(3) 0.0184(3) -0.00169(19) -0.0021(2) 0.00175(18)
Cl1 0.0186(3) 0.0170(4) 0.0175(3) -0.0002(3) 0.0016(3) -0.0023(2)
O2 0.0712(19) 0.0277(13) 0.0274(13) 0.0115(12) 0.0191(13) 0.0092(10)
O1 0.0465(14) 0.0169(11) 0.0239(12) 0.0100(10) 0.0035(10) 0.0022(9)
N1 0.0175(12) 0.0144(12) 0.0185(12) 0.0009(9) 0.0002(9) -0.0003(9)
C1 0.0201(14) 0.0150(14) 0.0192(14) 0.0007(11) 0.0038(11) -0.0031(11)
C2 0.0220(15) 0.0190(15) 0.0185(14) -0.0010(11) 0.0048(11) -0.0006(11)
C3 0.0169(14) 0.0141(14) 0.0210(14) -0.0016(10) 0.0003(11) 0.0010(11)
C4 0.0212(14) 0.0146(14) 0.0211(15) 0.0005(11) 0.0043(11) -0.0029(11)
C5 0.0242(15) 0.0186(14) 0.0184(14) -0.0006(12) 0.0049(12) -0.0007(11)
C6 0.0254(16) 0.0192(16) 0.0264(17) 0.0002(12) 0.0023(13) 0.0000(12)
C7 0.056(2) 0.0217(17) 0.037(2) 0.0133(16) 0.0034(17) 0.0075(14)

loop_
_atom_type_symbol
_atom_type_description
_atom_type_scat_dispersion_real
_atom_type_scat_dispersion_imag
_atom_type_scat_source
C C 0.0033 0.0016 'International Tables Vol C Tables 4.2.6.8 and 6.1.1.4'
H H 0.0000 0.0000 'International Tables Vol C Tables 4.2.6.8 and 6.1.1.4'
O O 0.0106 0.0060 'International Tables Vol C Tables 4.2.6.8 and 6.1.1.4'
Cu Cu 0.3201 1.2651 'International Tables Vol C Tables 4.2.6.8 and 6.1.1.4'
N N 0.0061 0.0033 'International Tables Vol C Tables 4.2.6.8 and 6.1.1.4'
Cl Cl 0.1484 0.1585 'International Tables Vol C Tables 4.2.6.8 and 6.1.1.4'

loop_
_geom_angle_atom_site_label_1
_geom_angle_atom_site_label_2
_geom_angle_atom_site_label_3
_geom_angle_site_symmetry_1
_geom_angle_site_symmetry_3
_geom_angle
N1 Cu1 N1 . 3_656 180.00(6)
N1 Cu1 Cl1 . . 90.79(7)
N1 Cu1 Cl1 3_656 . 89.21(7)
N1 Cu1 Cl1 . 3_656 89.21(7)
N1 Cu1 Cl1 3_656 3_656 90.79(7)
Cl1 Cu1 Cl1 . 3_656 180.0
N1 Cu1 Cl1 . 3_756 90.70(7)
N1 Cu1 Cl1 3_656 3_756 89.29(7)
Cl1 Cu1 Cl1 . 3_756 87.97(2)
Cl1 Cu1 Cl1 3_656 3_756 92.03(2)
N1 Cu1 Cl1 . 1_455 89.30(7)
N1 Cu1 Cl1 3_656 1_455 90.71(7)
Cl1 Cu1 Cl1 . 1_455 92.03(2)
Cl1 Cu1 Cl1 3_656 1_455 87.97(2)
Cl1 Cu1 Cl1 3_756 1_455 180.0
C6 O1 C7 . . 115.4(2)
C1 N1 C5 . . 118.1(2)
C1 N1 Cu1 . . 120.86(18)
C5 N1 Cu1 . . 120.97(19)
N1 C1 C2 . . 122.8(3)
N1 C1 H1 . . 118.6
C2 C1 H1 . . 118.6
C3 C2 C1 . . 118.9(3)
C3 C2 H2 . . 120.6
C1 C2 H2 . . 120.6
C2 C3 C4 . . 118.8(3)
C2 C3 C6 . . 118.4(3)
C4 C3 C6 . . 122.8(3)
C5 C4 C3 . . 118.7(3)
C5 C4 H4 . . 120.7
C3 C4 H4 . . 120.7
N1 C5 C4 . . 122.7(3)
N1 C5 H5 . . 118.6
C4 C5 H5 . . 118.6
O2 C6 O1 . . 123.7(3)
O2 C6 C3 . . 124.6(3)
O1 C6 C3 . . 111.7(2)
O1 C7 H7A . . 109.5
O1 C7 H7B . . 109.5
H7A C7 H7B . . 109.5
O1 C7 H7C . . 109.5
H7A C7 H7C . . 109.5
H7B C7 H7C . . 109.5

loop_
_geom_bond_atom_site_label_1
_geom_bond_atom_site_label_2
_geom_bond_site_symmetry_2
_geom_bond_distance
Cu1 N1 . 2.025(2)
Cu1 N1 3_656 2.025(2)
Cu1 Cl1 . 2.2962(7)
Cu1 Cl1 3_656 2.2962(7)
Cu1 Cl1 3_756 2.9215(7)
Cu1 Cl1 1_455 2.9215(7)
O2 C6 . 1.196(4)
O1 C6 . 1.341(3)
O1 C7 . 1.452(4)
N1 C1 . 1.340(4)
N1 C5 . 1.341(3)
C1 C2 . 1.385(4)
C1 H1 . 0.9500
C2 C3 . 1.382(4)
C2 H2 . 0.9500
C3 C4 . 1.391(4)
C3 C6 . 1.498(4)
C4 C5 . 1.385(4)
C4 H4 . 0.9500
C5 H5 . 0.9500
C7 H7A . 0.9800
C7 H7B . 0.9800
C7 H7C . 0.9800

loop_
_geom_hbond_atom_site_label_D
_geom_hbond_atom_site_label_H
_geom_hbond_atom_site_label_A
_geom_hbond_site_symmetry_A
_geom_hbond_distance_DH
_geom_hbond_distance_HA
_geom_hbond_distance_DA
_geom_hbond_angle_DHA
C2 H2 Cl1 1_554 0.95 2.83 3.517(3) 130
C7 H7B O2 4_566 0.98 2.53 3.470(4) 161
C7 H7C O1 4_565 0.98 2.58 3.298(4) 130

loop_
_geom_torsion_atom_site_label_1
_geom_torsion_atom_site_label_2
_geom_torsion_atom_site_label_3
_geom_torsion_atom_site_label_4
_geom_torsion
C5 N1 C1 C2 -1.5(4)
Cu1 N1 C1 C2 174.6(2)
N1 C1 C2 C3 -1.0(4)
C1 C2 C3 C4 2.3(4)
C1 C2 C3 C6 -177.2(3)
C2 C3 C4 C5 -1.2(4)
C6 C3 C4 C5 178.3(3)
C1 N1 C5 C4 2.7(4)
Cu1 N1 C5 C4 -173.5(2)
C3 C4 C5 N1 -1.3(4)
C7 O1 C6 O2 1.3(5)
C7 O1 C6 C3 -178.5(3)
C2 C3 C6 O2 -3.7(5)
C4 C3 C6 O2 176.8(3)
C2 C3 C6 O1 176.1(3)
C4 C3 C6 O1 -3.4(4)

_cod_database_fobs_code 2240597
